data_7029297
loop_
_publ_author_name
'Harmgarth, Nicole'
'Gr\"asing, Daniel'
'Dr\"ose, Peter'
'Hrib, Cristian G.'
'Jones, Peter G.'
'Lorenz, Volker'
'Hilfert, Liane'
'Busse, Sabine'
'Edelmann, Frank T.'

_publ_section_title
;
 Novel inorganic heterocycles from dimetalated carboranylamidinates.
;
_journal_issue 13
_journal_name_full 'Dalton transactions (Cambridge, England : 2003)'
_journal_page_first 5001
_journal_page_last 5013
_journal_paper_doi 10.1039/c3dt52751d
_journal_volume 43
_journal_year 2014
_chemical_formula_sum 'C15 H29 B10 N2 P'
_chemical_formula_weight 376.47
_chemical_name_systematic
; 
 ? 
;
_space_group_IT_number 15
_symmetry_cell_setting monoclinic
_symmetry_space_group_name_Hall '-C 2yc'
_symmetry_space_group_name_H-M 'C 1 2/c 1'
_atom_sites_solution_hydrogens geom
_atom_sites_solution_primary direct
_atom_sites_solution_secondary difmap
_audit_creation_method SHELXL-97
_cell_angle_alpha 90.00
_cell_angle_beta 131.32(3)
_cell_angle_gamma 90.00
_cell_formula_units_Z 8
_cell_length_a 35.600(7)
_cell_length_b 6.6979(13)
_cell_length_c 24.238(5)
_cell_measurement_reflns_used 23799
_cell_measurement_temperature 143(2)
_cell_measurement_theta_max 29.49
_cell_measurement_theta_min 2.23
_cell_volume 4341(2)
_computing_cell_refinement 'STOE X-AREA'
_computing_data_collection 'STOE X-AREA'
_computing_data_reduction 'STOE X-RED'
_computing_molecular_graphics 'Bruker SHELXTL'
_computing_publication_material 'Bruker SHELXTL'
_computing_structure_refinement 'SHELXL-97 (Sheldrick, 1997)'
_computing_structure_solution 'SHELXS-97 (Sheldrick, 1990)'
_diffrn_ambient_temperature 143(2)
_diffrn_detector_area_resol_mean 6.67
_diffrn_measured_fraction_theta_full 0.989
_diffrn_measured_fraction_theta_max 0.989
_diffrn_measurement_device_type 'STOE IPDS 2T'
_diffrn_measurement_method 'rotation method'
_diffrn_radiation_monochromator graphite
_diffrn_radiation_source 'fine-focus sealed tube'
_diffrn_radiation_type MoK\a
_diffrn_radiation_wavelength 0.71073
_diffrn_reflns_av_R_equivalents 0.0444
_diffrn_reflns_av_sigmaI/netI 0.0342
_diffrn_reflns_limit_h_max 48
_diffrn_reflns_limit_h_min -48
_diffrn_reflns_limit_k_max 9
_diffrn_reflns_limit_k_min -9
_diffrn_reflns_limit_l_max 33
_diffrn_reflns_limit_l_min -32
_diffrn_reflns_number 23273
_diffrn_reflns_theta_full 29.22
_diffrn_reflns_theta_max 29.22
_diffrn_reflns_theta_min 2.30
_exptl_absorpt_coefficient_mu 0.130
_exptl_absorpt_correction_type none
_exptl_crystal_colour colourless
_exptl_crystal_density_diffrn 1.152
_exptl_crystal_density_method 'not measured'
_exptl_crystal_description prism
_exptl_crystal_F_000 1584
_exptl_crystal_size_max 0.30
_exptl_crystal_size_mid 0.22
_exptl_crystal_size_min 0.18
_refine_diff_density_max 0.367
_refine_diff_density_min -0.271
_refine_diff_density_rms 0.043
_refine_ls_extinction_method none
_refine_ls_goodness_of_fit_ref 1.060
_refine_ls_hydrogen_treatment refall
_refine_ls_matrix_type full
_refine_ls_number_parameters 369
_refine_ls_number_reflns 5833
_refine_ls_number_restraints 0
_refine_ls_restrained_S_all 1.060
_refine_ls_R_factor_all 0.0582
_refine_ls_R_factor_gt 0.0432
_refine_ls_shift/su_max 0.000
_refine_ls_shift/su_mean 0.000
_refine_ls_structure_factor_coef Fsqd
_refine_ls_weighting_details 'calc w=1/[\s^2^(Fo^2^)+(0.0509P)^2^+1.3829P] where P=(Fo^2^+2Fc^2^)/3'
_refine_ls_weighting_scheme calc
_refine_ls_wR_factor_gt 0.0922
_refine_ls_wR_factor_ref 0.0973
_reflns_number_gt 4846
_reflns_number_total 5833
_reflns_threshold_expression >2sigma(I)
_cod_data_source_file c3dt52751d.txt
_cod_data_source_block ip210
_cod_original_cell_volume 4340.6(15)
_cod_original_sg_symbol_H-M 'C2 /c'
_cod_database_code 7029297

loop_
_symmetry_equiv_pos_as_xyz
'x, y, z'
'-x, y, -z+1/2'
'x+1/2, y+1/2, z'
'-x+1/2, y+1/2, -z+1/2'
'-x, -y, -z'
'x, -y, z-1/2'
'-x+1/2, -y+1/2, -z'
'x+1/2, -y+1/2, z-1/2'

loop_
_atom_site_label
_atom_site_type_symbol
_atom_site_fract_x
_atom_site_fract_y
_atom_site_fract_z
_atom_site_U_iso_or_equiv
_atom_site_adp_type
_atom_site_occupancy
_atom_site_symmetry_multiplicity
_atom_site_calc_flag
P P 0.070829(11) 0.01413(5) 0.205292(18) 0.01658(8) Uani 1 1 d
N1 N 0.12105(4) 0.09089(16) 0.29274(6) 0.0177(2) Uani 1 1 d
N2 N 0.20310(4) 0.20100(17) 0.37627(6) 0.0214(2) Uani 1 1 d
C1 C 0.16033(4) 0.15392(17) 0.24327(6) 0.0146(2) Uani 1 1 d
C2 C 0.10419(4) 0.07673(17) 0.17317(7) 0.0153(2) Uani 1 1 d
C3 C 0.16561(4) 0.15776(18) 0.31074(7) 0.0168(2) Uani 1 1 d
C4 C 0.12558(5) 0.0150(2) 0.35473(7) 0.0224(3) Uani 1 1 d
H4A H 0.1483(6) 0.108(2) 0.3958(9) 0.022(4) Uiso 1 1 d
C5 C 0.07534(6) 0.0183(3) 0.33544(10) 0.0332(3) Uani 1 1 d
H5C H 0.0800(7) -0.028(3) 0.3779(12) 0.042(5) Uiso 1 1 d
H5B H 0.0606(7) 0.146(3) 0.3213(11) 0.037(5) Uiso 1 1 d
H5A H 0.0512(8) -0.075(3) 0.2953(12) 0.049(6) Uiso 1 1 d
C6 C 0.14859(7) -0.1910(2) 0.37741(10) 0.0341(3) Uani 1 1 d
H6C H 0.1820(7) -0.189(3) 0.3921(11) 0.042(5) Uiso 1 1 d
H6B H 0.1277(7) -0.282(3) 0.3383(11) 0.036(5) Uiso 1 1 d
H6A H 0.1529(7) -0.238(3) 0.4206(11) 0.045(5) Uiso 1 1 d
C7 C 0.25158(5) 0.2644(2) 0.40105(7) 0.0224(3) Uani 1 1 d
H7A H 0.2520(6) 0.273(2) 0.3626(10) 0.027(4) Uiso 1 1 d
C8 C 0.29055(6) 0.1114(3) 0.45617(10) 0.0367(4) Uani 1 1 d
H8C H 0.2924(7) 0.107(3) 0.4980(12) 0.049(6) Uiso 1 1 d
H8B H 0.3230(8) 0.150(3) 0.4732(11) 0.046(5) Uiso 1 1 d
H8A H 0.2825(8) -0.023(3) 0.4333(12) 0.051(6) Uiso 1 1 d
C9 C 0.26357(6) 0.4695(3) 0.43577(10) 0.0324(3) Uani 1 1 d
H9C H 0.2967(7) 0.511(3) 0.4548(11) 0.038(5) Uiso 1 1 d
H9B H 0.2639(7) 0.465(3) 0.4764(11) 0.036(5) Uiso 1 1 d
H9A H 0.2399(8) 0.562(3) 0.4006(12) 0.050(6) Uiso 1 1 d
C10 C 0.02566(4) 0.21785(18) 0.16558(7) 0.0184(2) Uani 1 1 d
C11 C 0.03206(5) 0.3942(2) 0.20125(8) 0.0243(3) Uani 1 1 d
H11A H 0.0628(7) 0.418(3) 0.2507(10) 0.033(5) Uiso 1 1 d
C12 C -0.00592(6) 0.5347(2) 0.16591(9) 0.0294(3) Uani 1 1 d
H12A H -0.0008(7) 0.656(3) 0.1920(10) 0.036(5) Uiso 1 1 d
C13 C -0.05029(6) 0.5015(2) 0.09466(9) 0.0311(3) Uani 1 1 d
H13A H -0.0766(7) 0.603(3) 0.0702(11) 0.044(5) Uiso 1 1 d
C14 C -0.05694(5) 0.3259(2) 0.05905(8) 0.0287(3) Uani 1 1 d
H14A H -0.0869(7) 0.303(3) 0.0104(11) 0.038(5) Uiso 1 1 d
C15 C -0.01935(5) 0.1840(2) 0.09443(7) 0.0224(3) Uani 1 1 d
H15A H -0.0232(6) 0.057(3) 0.0707(10) 0.030(4) Uiso 1 1 d
B3 B 0.15301(5) -0.0882(2) 0.21157(8) 0.0178(3) Uani 1 1 d
H3 H 0.1562(6) -0.204(2) 0.2457(9) 0.024(4) Uiso 1 1 d
B4 B 0.20336(5) 0.0651(2) 0.23862(8) 0.0181(3) Uani 1 1 d
H4 H 0.2394(6) 0.028(2) 0.2885(9) 0.022(4) Uiso 1 1 d
B5 B 0.18239(5) 0.3185(2) 0.21646(8) 0.0175(3) Uani 1 1 d
H5 H 0.2058(6) 0.434(2) 0.2521(9) 0.021(4) Uiso 1 1 d
B6 B 0.11883(5) 0.3254(2) 0.17585(8) 0.0174(3) Uani 1 1 d
H6 H 0.1037(6) 0.434(2) 0.1887(9) 0.018(4) Uiso 1 1 d
B7 B 0.08283(5) 0.1833(2) 0.09325(8) 0.0203(3) Uani 1 1 d
H7 H 0.0429(6) 0.215(2) 0.0521(9) 0.024(4) Uiso 1 1 d
B8 B 0.13360(5) 0.3354(2) 0.11965(8) 0.0203(3) Uani 1 1 d
H8 H 0.1276(6) 0.473(2) 0.0920(9) 0.023(4) Uiso 1 1 d
B9 B 0.18578(5) 0.1758(2) 0.15817(8) 0.0201(3) Uani 1 1 d
H9 H 0.2141(6) 0.211(2) 0.1546(9) 0.024(4) Uiso 1 1 d
B10 B 0.16762(5) -0.0746(2) 0.15544(9) 0.0208(3) Uani 1 1 d
H10 H 0.1828(6) -0.202(2) 0.1503(9) 0.026(4) Uiso 1 1 d
B11 B 0.10386(5) -0.0692(2) 0.11519(8) 0.0200(3) Uani 1 1 d
H11 H 0.0773(6) -0.187(2) 0.0882(9) 0.026(4) Uiso 1 1 d
B12 B 0.12441(5) 0.0937(2) 0.08184(8) 0.0216(3) Uani 1 1 d
H12 H 0.1108(6) 0.076(2) 0.0269(9) 0.025(4) Uiso 1 1 d

loop_
_atom_site_aniso_label
_atom_site_aniso_U_11
_atom_site_aniso_U_22
_atom_site_aniso_U_33
_atom_site_aniso_U_23
_atom_site_aniso_U_13
_atom_site_aniso_U_12
P 0.01309(14) 0.01796(15) 0.01797(15) -0.00226(12) 0.00994(12) -0.00278(11)
N1 0.0138(4) 0.0240(5) 0.0158(5) -0.0010(4) 0.0100(4) -0.0030(4)
N2 0.0152(5) 0.0317(6) 0.0173(5) -0.0031(4) 0.0107(4) -0.0044(4)
C1 0.0118(5) 0.0155(5) 0.0151(5) -0.0025(4) 0.0082(4) -0.0016(4)
C2 0.0126(5) 0.0165(5) 0.0149(5) -0.0026(4) 0.0082(4) -0.0020(4)
C3 0.0143(5) 0.0194(5) 0.0179(6) -0.0011(4) 0.0112(5) -0.0003(4)
C4 0.0218(6) 0.0294(6) 0.0197(6) -0.0015(5) 0.0152(5) -0.0045(5)
C5 0.0284(7) 0.0492(9) 0.0329(8) 0.0013(7) 0.0249(7) -0.0040(7)
C6 0.0397(9) 0.0326(8) 0.0324(8) 0.0084(7) 0.0248(7) 0.0034(7)
C7 0.0142(5) 0.0362(7) 0.0160(6) -0.0041(5) 0.0096(5) -0.0061(5)
C8 0.0200(7) 0.0490(10) 0.0350(9) 0.0066(8) 0.0156(6) 0.0022(6)
C9 0.0281(7) 0.0401(8) 0.0316(8) -0.0106(7) 0.0208(7) -0.0119(6)
C10 0.0143(5) 0.0218(6) 0.0207(6) -0.0014(5) 0.0122(5) -0.0008(4)
C11 0.0194(6) 0.0256(6) 0.0260(7) -0.0070(5) 0.0141(5) -0.0041(5)
C12 0.0312(7) 0.0231(6) 0.0375(8) -0.0048(6) 0.0242(7) 0.0000(5)
C13 0.0289(7) 0.0305(7) 0.0346(8) 0.0072(6) 0.0212(6) 0.0100(6)
C14 0.0212(6) 0.0380(8) 0.0201(7) 0.0030(6) 0.0107(6) 0.0052(5)
C15 0.0187(6) 0.0277(6) 0.0201(6) -0.0026(5) 0.0125(5) -0.0005(5)
B3 0.0178(6) 0.0152(6) 0.0219(7) -0.0023(5) 0.0137(6) -0.0003(5)
B4 0.0162(6) 0.0192(6) 0.0212(7) -0.0022(5) 0.0133(6) -0.0004(5)
B5 0.0177(6) 0.0171(6) 0.0196(7) -0.0020(5) 0.0131(6) -0.0025(5)
B6 0.0167(6) 0.0158(6) 0.0189(6) -0.0004(5) 0.0114(5) -0.0002(5)
B7 0.0193(6) 0.0228(7) 0.0166(6) -0.0011(5) 0.0109(6) -0.0019(5)
B8 0.0223(7) 0.0201(6) 0.0191(7) -0.0005(5) 0.0139(6) -0.0025(5)
B9 0.0211(7) 0.0218(6) 0.0214(7) -0.0048(5) 0.0157(6) -0.0045(5)
B10 0.0223(7) 0.0194(6) 0.0257(7) -0.0057(5) 0.0180(6) -0.0034(5)
B11 0.0207(6) 0.0209(6) 0.0199(7) -0.0069(5) 0.0141(6) -0.0042(5)
B12 0.0230(7) 0.0250(7) 0.0192(7) -0.0051(6) 0.0149(6) -0.0053(5)

loop_
_atom_type_symbol
_atom_type_description
_atom_type_scat_dispersion_real
_atom_type_scat_dispersion_imag
_atom_type_scat_source
C C 0.0033 0.0016 'International Tables Vol C Tables 4.2.6.8 and 6.1.1.4'
H H 0.0000 0.0000 'International Tables Vol C Tables 4.2.6.8 and 6.1.1.4'
B B 0.0013 0.0007 'International Tables Vol C Tables 4.2.6.8 and 6.1.1.4'
N N 0.0061 0.0033 'International Tables Vol C Tables 4.2.6.8 and 6.1.1.4'
P P 0.1023 0.0942 'International Tables Vol C Tables 4.2.6.8 and 6.1.1.4'

loop_
_geom_angle_atom_site_label_1
_geom_angle_atom_site_label_2
_geom_angle_atom_site_label_3
_geom_angle
N1 P C10 105.30(6)
N1 P C2 90.99(5)
C10 P C2 101.29(6)
C3 N1 C4 116.43(11)
C3 N1 P 121.18(9)
C4 N1 P 118.27(8)
C3 N2 C7 124.26(11)
C3 C1 C2 108.80(9)
C3 C1 B5 129.54(10)
C2 C1 B5 111.25(10)
C3 C1 B4 126.58(10)
C2 C1 B4 110.78(9)
B5 C1 B4 62.91(8)
C3 C1 B6 115.35(10)
C2 C1 B6 62.05(8)
B5 C1 B6 62.15(8)
B4 C1 B6 114.31(10)
C3 C1 B3 111.57(9)
C2 C1 B3 61.40(7)
B5 C1 B3 113.93(9)
B4 C1 B3 61.79(8)
B6 C1 B3 114.65(10)
C1 C2 B7 111.83(10)
C1 C2 B11 112.13(9)
B7 C2 B11 63.09(8)
C1 C2 B3 62.34(8)
B7 C2 B3 114.64(10)
B11 C2 B3 62.20(9)
C1 C2 B6 61.67(7)
B7 C2 B6 62.41(8)
B11 C2 B6 114.81(10)
B3 C2 B6 115.11(9)
C1 C2 P 108.62(8)
B7 C2 P 130.28(9)
B11 C2 P 124.10(8)
B3 C2 P 109.06(8)
B6 C2 P 117.60(8)
N2 C3 N1 120.05(11)
N2 C3 C1 129.54(11)
N1 C3 C1 110.31(10)
N1 C4 C6 110.50(11)
N1 C4 C5 111.25(12)
C6 C4 C5 111.72(13)
N1 C4 H4A 105.8(9)
C6 C4 H4A 108.9(9)
C5 C4 H4A 108.5(9)
C4 C5 H5C 108.9(11)
C4 C5 H5B 112.7(11)
H5C C5 H5B 109.6(16)
C4 C5 H5A 112.1(12)
H5C C5 H5A 105.8(17)
H5B C5 H5A 107.5(17)
C4 C6 H6C 110.6(11)
C4 C6 H6B 110.2(11)
H6C C6 H6B 109.3(16)
C4 C6 H6A 109.8(11)
H6C C6 H6A 108.0(16)
H6B C6 H6A 108.9(16)
N2 C7 C9 108.25(11)
N2 C7 C8 107.99(12)
C9 C7 C8 111.31(13)
N2 C7 H7A 113.2(10)
C9 C7 H7A 108.1(10)
C8 C7 H7A 108.0(10)
C7 C8 H8C 109.1(12)
C7 C8 H8B 109.5(12)
H8C C8 H8B 108.7(17)
C7 C8 H8A 111.0(13)
H8C C8 H8A 110.6(18)
H8B C8 H8A 107.8(17)
C7 C9 H9C 109.2(11)
C7 C9 H9B 110.1(11)
H9C C9 H9B 108.8(16)
C7 C9 H9A 110.0(13)
H9C C9 H9A 108.7(17)
H9B C9 H9A 110.0(17)
C11 C10 C15 119.33(12)
C11 C10 P 125.55(10)
C15 C10 P 115.06(10)
C12 C11 C10 120.01(13)
C12 C11 H11A 120.1(11)
C10 C11 H11A 119.9(11)
C11 C12 C13 120.36(14)
C11 C12 H12A 118.6(11)
C13 C12 H12A 121.0(11)
C14 C13 C12 119.86(13)
C14 C13 H13A 120.7(12)
C12 C13 H13A 119.5(12)
C13 C14 C15 120.01(14)
C13 C14 H14A 120.4(11)
C15 C14 H14A 119.6(11)
C14 C15 C10 120.41(13)
C14 C15 H15A 121.8(10)
C10 C15 H15A 117.8(10)
C2 B3 C1 56.26(7)
C2 B3 B10 104.96(10)
C1 B3 B10 105.08(9)
C2 B3 B11 58.40(8)
C1 B3 B11 104.19(9)
B10 B3 B11 60.85(9)
C2 B3 B4 103.97(9)
C1 B3 B4 58.45(7)
B10 B3 B4 60.70(8)
B11 B3 B4 108.85(11)
C2 B3 H3 115.6(8)
C1 B3 H3 115.0(9)
B10 B3 H3 133.9(8)
B11 B3 H3 124.9(8)
B4 B3 H3 124.1(8)
C1 B4 B9 104.22(10)
C1 B4 B3 59.76(7)
B9 B4 B3 107.42(11)
C1 B4 B10 104.79(10)
B9 B4 B10 60.27(9)
B3 B4 B10 59.02(8)
C1 B4 B5 58.44(7)
B9 B4 B5 59.84(8)
B3 B4 B5 108.60(9)
B10 B4 B5 108.31(11)
C1 B4 H4 117.8(9)
B9 B4 H4 129.6(9)
B3 B4 H4 116.9(8)
B10 B4 H4 126.3(9)
B5 B4 H4 121.1(8)
C1 B5 B9 104.17(9)
C1 B5 B6 59.38(7)
B9 B5 B6 107.72(10)
C1 B5 B8 104.41(9)
B9 B5 B8 60.25(8)
B6 B5 B8 59.25(9)
C1 B5 B4 58.65(7)
B9 B5 B4 59.57(8)
B6 B5 B4 108.53(9)
B8 B5 B4 107.91(10)
C1 B5 H5 118.6(9)
B9 B5 H5 128.5(9)
B6 B5 H5 117.8(8)
B8 B5 H5 126.5(9)
B4 B5 H5 120.7(9)
C1 B6 C2 56.27(7)
C1 B6 B8 104.60(9)
C2 B6 B8 104.14(9)
C1 B6 B5 58.47(8)
C2 B6 B5 103.73(9)
B8 B6 B5 60.40(9)
C1 B6 B7 103.84(10)
C2 B6 B7 57.91(8)
B8 B6 B7 60.65(8)
B5 B6 B7 108.51(10)
C1 B6 H6 117.3(9)
C2 B6 H6 118.0(8)
B8 B6 H6 131.8(8)
B5 B6 H6 124.0(8)
B7 B6 H6 124.5(8)
C2 B7 B6 59.68(8)
C2 B7 B12 104.07(10)
B6 B7 B12 107.46(10)
C2 B7 B11 58.56(8)
B6 B7 B11 108.85(10)
B12 B7 B11 59.85(8)
C2 B7 B8 104.22(10)
B6 B7 B8 58.99(8)
B12 B7 B8 59.95(8)
B11 B7 B8 107.94(10)
C2 B7 H7 117.1(9)
B6 B7 H7 117.5(8)
B12 B7 H7 129.7(9)
B11 B7 H7 119.6(8)
B8 B7 H7 128.2(8)
B6 B8 B5 60.34(8)
B6 B8 B12 108.50(10)
B5 B8 B12 108.00(10)
B6 B8 B9 108.26(10)
B5 B8 B9 59.84(8)
B12 B8 B9 59.86(8)
B6 B8 B7 60.36(8)
B5 B8 B7 108.23(10)
B12 B8 B7 59.89(8)
B9 B8 B7 107.70(10)
B6 B8 H8 118.5(9)
B5 B8 H8 119.8(9)
B12 B8 H8 124.5(9)
B9 B8 H8 123.4(8)
B7 B8 H8 121.9(8)
B4 B9 B5 60.59(8)
B4 B9 B12 108.33(10)
B5 B9 B12 108.20(10)
B4 B9 B8 108.44(10)
B5 B9 B8 59.91(9)
B12 B9 B8 60.04(9)
B4 B9 B10 60.17(9)
B5 B9 B10 108.82(10)
B12 B9 B10 60.27(9)
B8 B9 B10 108.53(10)
B4 B9 H9 120.2(9)
B5 B9 H9 119.9(9)
B12 B9 H9 123.3(9)
B8 B9 H9 121.8(8)
B10 B9 H9 122.0(8)
B3 B10 B4 60.28(8)
B3 B10 B9 107.85(10)
B4 B10 B9 59.56(8)
B3 B10 B11 60.14(9)
B4 B10 B11 107.96(10)
B9 B10 B11 107.49(10)
B3 B10 B12 107.86(10)
B4 B10 B12 107.42(10)
B9 B10 B12 59.74(9)
B11 B10 B12 59.70(9)
B3 B10 H10 119.0(9)
B4 B10 H10 121.1(9)
B9 B10 H10 124.2(9)
B11 B10 H10 121.0(9)
B12 B10 H10 124.1(9)
C2 B11 B3 59.40(8)
C2 B11 B12 104.02(10)
B3 B11 B12 107.41(10)
C2 B11 B7 58.35(8)
B3 B11 B7 108.43(10)
B12 B11 B7 60.01(8)
C2 B11 B10 104.31(10)
B3 B11 B10 59.01(9)
B12 B11 B10 60.26(9)
B7 B11 B10 108.34(10)
C2 B11 H11 117.0(9)
B3 B11 H11 117.5(9)
B12 B11 H11 129.9(9)
B7 B11 H11 119.7(9)
B10 B11 H11 127.8(9)
B11 B12 B9 107.97(11)
B11 B12 B7 60.14(8)
B9 B12 B7 108.10(10)
B11 B12 B8 108.34(10)
B9 B12 B8 60.09(8)
B7 B12 B8 60.17(8)
B11 B12 B10 60.05(8)
B9 B12 B10 60.00(9)
B7 B12 B10 108.28(10)
B8 B12 B10 108.36(11)
B11 B12 H12 120.7(9)
B9 B12 H12 123.9(9)
B7 B12 H12 119.0(9)
B8 B12 H12 120.8(9)
B10 B12 H12 123.5(9)

loop_
_geom_bond_atom_site_label_1
_geom_bond_atom_site_label_2
_geom_bond_distance
P N1 1.7174(14)
P C10 1.8249(13)
P C2 1.8475(12)
N1 C3 1.4123(15)
N1 C4 1.4905(17)
N2 C3 1.2605(17)
N2 C7 1.4668(16)
C1 C3 1.5179(17)
C1 C2 1.6322(18)
C1 B5 1.7112(18)
C1 B4 1.7149(17)
C1 B6 1.7276(19)
C1 B3 1.7386(18)
C2 B7 1.702(2)
C2 B11 1.7054(18)
C2 B3 1.7235(18)
C2 B6 1.7337(18)
C4 C6 1.511(2)
C4 C5 1.5211(19)
C4 H4A 0.986(17)
C5 H5C 0.98(2)
C5 H5B 0.941(19)
C5 H5A 0.98(2)
C6 H6C 0.99(2)
C6 H6B 0.94(2)
C6 H6A 1.00(2)
C7 C9 1.517(2)
C7 C8 1.521(2)
C7 H7A 0.943(18)
C8 H8C 0.97(2)
C8 H8B 0.97(2)
C8 H8A 0.99(2)
C9 H9C 0.980(19)
C9 H9B 0.98(2)
C9 H9A 0.93(2)
C10 C11 1.3906(18)
C10 C15 1.3943(19)
C11 C12 1.385(2)
C11 H11A 0.963(19)
C12 C13 1.387(2)
C12 H12A 0.970(19)
C13 C14 1.384(2)
C13 H13A 0.98(2)
C14 C15 1.3837(19)
C14 H14A 0.944(19)
C15 H15A 0.986(18)
B3 B10 1.751(2)
B3 B11 1.771(2)
B3 B4 1.773(2)
B3 H3 1.084(16)
B4 B9 1.770(2)
B4 B10 1.781(2)
B4 B5 1.788(2)
B4 H4 1.058(16)
B5 B9 1.775(2)
B5 B6 1.775(2)
B5 B8 1.776(2)
B5 H5 1.045(16)
B6 B8 1.755(2)
B6 B7 1.780(2)
B6 H6 1.067(15)
B7 B12 1.780(2)
B7 B11 1.782(2)
B7 B8 1.785(2)
B7 H7 1.091(16)
B8 B12 1.781(2)
B8 B9 1.782(2)
B8 H8 1.078(16)
B9 B12 1.778(2)
B9 B10 1.783(2)
B9 H9 1.093(16)
B10 B11 1.784(2)
B10 B12 1.787(2)
B10 H10 1.060(16)
B11 B12 1.777(2)
B11 H11 1.063(16)
B12 H12 1.081(17)

loop_
_geom_torsion_atom_site_label_1
_geom_torsion_atom_site_label_2
_geom_torsion_atom_site_label_3
_geom_torsion_atom_site_label_4
_geom_torsion
C10 P N1 C3 -104.62(10)
C2 P N1 C3 -2.63(10)
C10 P N1 C4 99.01(10)
C2 P N1 C4 -159.00(10)
C3 C1 C2 B7 147.84(10)
B5 C1 C2 B7 -0.82(13)
B4 C1 C2 B7 -68.79(12)
B6 C1 C2 B7 38.49(9)
B3 C1 C2 B7 -107.29(11)
C3 C1 C2 B11 -143.47(10)
B5 C1 C2 B11 67.87(12)
B4 C1 C2 B11 -0.10(13)
B6 C1 C2 B11 107.18(11)
B3 C1 C2 B11 -38.60(10)
C3 C1 C2 B3 -104.87(10)
B5 C1 C2 B3 106.48(10)
B4 C1 C2 B3 38.50(9)
B6 C1 C2 B3 145.78(10)
C3 C1 C2 B6 109.35(10)
B5 C1 C2 B6 -39.31(9)
B4 C1 C2 B6 -107.28(10)
B3 C1 C2 B6 -145.78(10)
C3 C1 C2 P -2.60(11)
B5 C1 C2 P -151.26(8)
B4 C1 C2 P 140.77(8)
B6 C1 C2 P -111.95(9)
B3 C1 C2 P 102.27(9)
N1 P C2 C1 2.80(8)
C10 P C2 C1 108.61(8)
N1 P C2 B7 -140.31(11)
C10 P C2 B7 -34.50(12)
N1 P C2 B11 137.89(10)
C10 P C2 B11 -116.30(11)
N1 P C2 B3 69.10(9)
C10 P C2 B3 174.92(8)
N1 P C2 B6 -64.32(9)
C10 P C2 B6 41.49(10)
C7 N2 C3 N1 177.62(11)
C7 N2 C3 C1 1.6(2)
C4 N1 C3 N2 -18.58(17)
P N1 C3 N2 -175.37(10)
C4 N1 C3 C1 158.17(10)
P N1 C3 C1 1.38(14)
C2 C1 C3 N2 177.30(13)
B5 C1 C3 N2 -41.7(2)
B4 C1 C3 N2 41.3(2)
B6 C1 C3 N2 -115.44(14)
B3 C1 C3 N2 111.45(14)
C2 C1 C3 N1 0.95(13)
B5 C1 C3 N1 141.99(11)
B4 C1 C3 N1 -135.05(11)
B6 C1 C3 N1 68.21(13)
B3 C1 C3 N1 -64.90(12)
C3 N1 C4 C6 -75.70(14)
P N1 C4 C6 81.79(13)
C3 N1 C4 C5 159.61(12)
P N1 C4 C5 -42.90(15)
C3 N2 C7 C9 121.20(15)
C3 N2 C7 C8 -118.17(15)
N1 P C10 C11 -0.74(13)
C2 P C10 C11 -94.92(12)
N1 P C10 C15 -177.99(9)
C2 P C10 C15 87.84(10)
C15 C10 C11 C12 -0.5(2)
P C10 C11 C12 -177.62(11)
C10 C11 C12 C13 -0.6(2)
C11 C12 C13 C14 0.9(2)
C12 C13 C14 C15 -0.1(2)
C13 C14 C15 C10 -1.0(2)
C11 C10 C15 C14 1.3(2)
P C10 C15 C14 178.70(11)
B7 C2 B3 C1 102.79(11)
B11 C2 B3 C1 139.20(10)
B6 C2 B3 C1 33.14(10)
P C2 B3 C1 -101.56(9)
C1 C2 B3 B10 -98.35(10)
B7 C2 B3 B10 4.44(13)
B11 C2 B3 B10 40.85(9)
B6 C2 B3 B10 -65.22(12)
P C2 B3 B10 160.09(8)
C1 C2 B3 B11 -139.20(10)
B7 C2 B3 B11 -36.42(10)
B6 C2 B3 B11 -106.07(11)
P C2 B3 B11 119.24(9)
C1 C2 B3 B4 -35.45(9)
B7 C2 B3 B4 67.34(12)
B11 C2 B3 B4 103.76(11)
B6 C2 B3 B4 -2.31(13)
P C2 B3 B4 -137.01(8)
C3 C1 B3 C2 100.33(10)
B5 C1 B3 C2 -102.11(11)
B4 C1 B3 C2 -138.67(10)
B6 C1 B3 C2 -33.13(9)
C3 C1 B3 B10 -161.53(10)
C2 C1 B3 B10 98.14(11)
B5 C1 B3 B10 -3.97(13)
B4 C1 B3 B10 -40.53(10)
B6 C1 B3 B10 65.01(12)
C3 C1 B3 B11 135.35(10)
C2 C1 B3 B11 35.03(9)
B5 C1 B3 B11 -67.08(12)
B4 C1 B3 B11 -103.64(11)
B6 C1 B3 B11 1.90(12)
C3 C1 B3 B4 -121.01(11)
C2 C1 B3 B4 138.67(10)
B5 C1 B3 B4 36.56(10)
B6 C1 B3 B4 105.53(11)
C3 C1 B4 B9 -160.92(11)
C2 C1 B4 B9 63.78(12)
B5 C1 B4 B9 -40.19(9)
B6 C1 B4 B9 -3.98(12)
B3 C1 B4 B9 102.11(11)
C3 C1 B4 B3 96.97(13)
C2 C1 B4 B3 -38.33(9)
B5 C1 B4 B3 -142.30(10)
B6 C1 B4 B3 -106.09(11)
C3 C1 B4 B10 136.61(12)
C2 C1 B4 B10 1.31(12)
B5 C1 B4 B10 -102.66(11)
B6 C1 B4 B10 -66.45(12)
B3 C1 B4 B10 39.64(9)
C3 C1 B4 B5 -120.73(13)
C2 C1 B4 B5 103.97(10)
B6 C1 B4 B5 36.22(10)
B3 C1 B4 B5 142.30(10)
C2 B3 B4 C1 34.47(9)
B10 B3 B4 C1 133.99(10)
B11 B3 B4 C1 95.41(10)
C2 B3 B4 B9 -62.15(12)
C1 B3 B4 B9 -96.61(10)
B10 B3 B4 B9 37.38(10)
B11 B3 B4 B9 -1.20(13)
C2 B3 B4 B10 -99.52(11)
C1 B3 B4 B10 -133.99(10)
B11 B3 B4 B10 -38.58(9)
C2 B3 B4 B5 1.12(13)
C1 B3 B4 B5 -33.35(9)
B10 B3 B4 B5 100.64(11)
B11 B3 B4 B5 62.06(12)
C3 C1 B5 B9 156.52(11)
C2 C1 B5 B9 -63.17(11)
B4 C1 B5 B9 40.05(9)
B6 C1 B5 B9 -102.44(11)
B3 C1 B5 B9 3.92(13)
C3 C1 B5 B6 -101.05(13)
C2 C1 B5 B6 39.27(9)
B4 C1 B5 B6 142.48(10)
B3 C1 B5 B6 106.36(11)
C3 C1 B5 B8 -141.10(12)
C2 C1 B5 B8 -0.79(12)
B4 C1 B5 B8 102.43(10)
B6 C1 B5 B8 -40.05(9)
B3 C1 B5 B8 66.31(12)
C3 C1 B5 B4 116.47(13)
C2 C1 B5 B4 -103.22(10)
B6 C1 B5 B4 -142.48(10)
B3 C1 B5 B4 -36.13(10)
B9 B4 B5 C1 133.66(10)
B3 B4 B5 C1 33.88(9)
B10 B4 B5 C1 96.44(10)
C1 B4 B5 B9 -133.66(10)
B3 B4 B5 B9 -99.78(11)
B10 B4 B5 B9 -37.21(9)
C1 B4 B5 B6 -33.56(9)
B9 B4 B5 B6 100.10(11)
B3 B4 B5 B6 0.32(13)
B10 B4 B5 B6 62.89(12)
C1 B4 B5 B8 -96.28(10)
B9 B4 B5 B8 37.38(9)
B3 B4 B5 B8 -62.40(13)
B10 B4 B5 B8 0.16(12)
C3 C1 B6 C2 -98.77(10)
B5 C1 B6 C2 138.10(10)
B4 C1 B6 C2 101.60(10)
B3 C1 B6 C2 32.90(9)
C3 C1 B6 B8 163.79(10)
C2 C1 B6 B8 -97.44(10)
B5 C1 B6 B8 40.66(9)
B4 C1 B6 B8 4.15(12)
B3 C1 B6 B8 -64.54(12)
C3 C1 B6 B5 123.13(11)
C2 C1 B6 B5 -138.10(10)
B4 C1 B6 B5 -36.51(9)
B3 C1 B6 B5 -105.20(11)
C3 C1 B6 B7 -133.44(10)
C2 C1 B6 B7 -34.67(9)
B5 C1 B6 B7 103.43(10)
B4 C1 B6 B7 66.93(12)
B3 C1 B6 B7 -1.77(12)
B7 C2 B6 C1 -139.31(10)
B11 C2 B6 C1 -102.84(11)
B3 C2 B6 C1 -33.37(10)
P C2 B6 C1 97.33(9)
C1 C2 B6 B8 98.30(10)
B7 C2 B6 B8 -41.01(9)
B11 C2 B6 B8 -4.54(13)
B3 C2 B6 B8 64.93(13)
P C2 B6 B8 -164.37(8)
C1 C2 B6 B5 35.87(9)
B7 C2 B6 B5 -103.44(11)
B11 C2 B6 B5 -66.97(13)
B3 C2 B6 B5 2.50(13)
P C2 B6 B5 133.20(9)
C1 C2 B6 B7 139.31(10)
B11 C2 B6 B7 36.47(10)
B3 C2 B6 B7 105.94(12)
P C2 B6 B7 -123.36(10)
B9 B5 B6 C1 96.29(10)
B8 B5 B6 C1 133.52(10)
B4 B5 B6 C1 33.26(9)
C1 B5 B6 C2 -34.87(8)
B9 B5 B6 C2 61.42(12)
B8 B5 B6 C2 98.65(10)
B4 B5 B6 C2 -1.60(13)
C1 B5 B6 B8 -133.52(10)
B9 B5 B6 B8 -37.23(9)
B4 B5 B6 B8 -100.25(11)
C1 B5 B6 B7 -95.20(10)
B9 B5 B6 B7 1.08(13)
B8 B5 B6 B7 38.31(9)
B4 B5 B6 B7 -61.94(12)
C1 C2 B7 B6 -38.18(9)
B11 C2 B7 B6 -142.76(10)
B3 C2 B7 B6 -106.69(10)
P C2 B7 B6 104.03(11)
C1 C2 B7 B12 64.04(12)
B11 C2 B7 B12 -40.54(9)
B3 C2 B7 B12 -4.46(13)
B6 C2 B7 B12 102.22(10)
P C2 B7 B12 -153.75(9)
C1 C2 B7 B11 104.58(10)
B3 C2 B7 B11 36.08(10)
B6 C2 B7 B11 142.76(10)
P C2 B7 B11 -113.21(11)
C1 C2 B7 B8 2.02(12)
B11 C2 B7 B8 -102.56(10)
B3 C2 B7 B8 -66.48(12)
B6 C2 B7 B8 40.20(9)
P C2 B7 B8 144.23(10)
C1 B6 B7 C2 33.95(8)
B8 B6 B7 C2 133.11(10)
B5 B6 B7 C2 94.91(10)
C1 B6 B7 B12 -62.44(12)
C2 B6 B7 B12 -96.39(11)
B8 B6 B7 B12 36.72(10)
B5 B6 B7 B12 -1.48(13)
C1 B6 B7 B11 0.89(12)
C2 B6 B7 B11 -33.06(9)
B8 B6 B7 B11 100.05(11)
B5 B6 B7 B11 61.85(12)
C1 B6 B7 B8 -99.16(10)
C2 B6 B7 B8 -133.11(10)
B5 B6 B7 B8 -38.20(9)
C1 B6 B8 B5 -39.70(9)
C2 B6 B8 B5 -97.96(10)
B7 B6 B8 B5 -137.59(10)
C1 B6 B8 B12 60.93(12)
C2 B6 B8 B12 2.67(13)
B5 B6 B8 B12 100.63(11)
B7 B6 B8 B12 -36.95(10)
C1 B6 B8 B9 -2.51(12)
C2 B6 B8 B9 -60.77(12)
B5 B6 B8 B9 37.19(9)
B7 B6 B8 B9 -100.40(11)
C1 B6 B8 B7 97.89(10)
C2 B6 B8 B7 39.63(9)
B5 B6 B8 B7 137.59(10)
C1 B5 B8 B6 40.12(9)
B9 B5 B8 B6 138.41(10)
B4 B5 B8 B6 101.33(10)
C1 B5 B8 B12 -61.36(12)
B9 B5 B8 B12 36.93(9)
B6 B5 B8 B12 -101.48(10)
B4 B5 B8 B12 -0.15(13)
C1 B5 B8 B9 -98.29(10)
B6 B5 B8 B9 -138.41(10)
B4 B5 B8 B9 -37.08(9)
C1 B5 B8 B7 2.00(12)
B9 B5 B8 B7 100.30(11)
B6 B5 B8 B7 -38.11(9)
B4 B5 B8 B7 63.22(12)
C2 B7 B8 B6 -40.55(9)
B12 B7 B8 B6 -138.77(11)
B11 B7 B8 B6 -101.64(11)
C2 B7 B8 B5 -2.44(13)
B6 B7 B8 B5 38.11(9)
B12 B7 B8 B5 -100.67(11)
B11 B7 B8 B5 -63.53(12)
C2 B7 B8 B12 98.22(11)
B6 B7 B8 B12 138.77(11)
B11 B7 B8 B12 37.14(10)
C2 B7 B8 B9 60.81(12)
B6 B7 B8 B9 101.36(11)
B12 B7 B8 B9 -37.42(10)
B11 B7 B8 B9 -0.28(13)
C1 B4 B9 B5 39.49(8)
B3 B4 B9 B5 101.78(10)
B10 B4 B9 B5 138.61(10)
C1 B4 B9 B12 -61.51(12)
B3 B4 B9 B12 0.78(13)
B10 B4 B9 B12 37.61(9)
B5 B4 B9 B12 -101.00(11)
C1 B4 B9 B8 2.13(12)
B3 B4 B9 B8 64.42(12)
B10 B4 B9 B8 101.25(11)
B5 B4 B9 B8 -37.36(9)
C1 B4 B9 B10 -99.12(10)
B3 B4 B9 B10 -36.82(9)
B5 B4 B9 B10 -138.61(10)
C1 B5 B9 B4 -39.58(9)
B6 B5 B9 B4 -101.50(10)
B8 B5 B9 B4 -138.29(10)
C1 B5 B9 B12 61.65(12)
B6 B5 B9 B12 -0.26(13)
B8 B5 B9 B12 -37.06(10)
B4 B5 B9 B12 101.23(11)
C1 B5 B9 B8 98.71(10)
B6 B5 B9 B8 36.79(9)
B4 B5 B9 B8 138.29(10)
C1 B5 B9 B10 -2.28(13)
B6 B5 B9 B10 -64.19(13)
B8 B5 B9 B10 -100.99(11)
B4 B5 B9 B10 37.30(10)
B6 B8 B9 B4 0.25(13)
B5 B8 B9 B4 37.66(9)
B12 B8 B9 B4 -100.98(11)
B7 B8 B9 B4 -63.55(12)
B6 B8 B9 B5 -37.41(9)
B12 B8 B9 B5 -138.64(10)
B7 B8 B9 B5 -101.21(11)
B6 B8 B9 B12 101.24(11)
B5 B8 B9 B12 138.64(10)
B7 B8 B9 B12 37.43(10)
B6 B8 B9 B10 64.07(13)
B5 B8 B9 B10 101.48(11)
B12 B8 B9 B10 -37.16(10)
B7 B8 B9 B10 0.27(14)
C2 B3 B10 B4 97.85(10)
C1 B3 B10 B4 39.42(9)
B11 B3 B10 B4 137.49(10)
C2 B3 B10 B9 60.68(12)
C1 B3 B10 B9 2.25(13)
B11 B3 B10 B9 100.32(11)
B4 B3 B10 B9 -37.17(10)
C2 B3 B10 B11 -39.64(9)
C1 B3 B10 B11 -98.07(10)
B4 B3 B10 B11 -137.49(10)
C2 B3 B10 B12 -2.41(12)
C1 B3 B10 B12 -60.85(12)
B11 B3 B10 B12 37.22(9)
B4 B3 B10 B12 -100.26(11)
C1 B4 B10 B3 -40.00(9)
B9 B4 B10 B3 -138.16(10)
B5 B4 B10 B3 -101.13(10)
C1 B4 B10 B9 98.16(10)
B3 B4 B10 B9 138.16(10)
B5 B4 B10 B9 37.03(9)
C1 B4 B10 B11 -1.97(13)
B9 B4 B10 B11 -100.13(11)
B3 B4 B10 B11 38.03(9)
B5 B4 B10 B11 -63.10(12)
C1 B4 B10 B12 61.01(12)
B9 B4 B10 B12 -37.15(9)
B3 B4 B10 B12 101.02(10)
B5 B4 B10 B12 -0.12(12)
B4 B9 B10 B3 37.48(10)
B5 B9 B10 B3 0.00(14)
B12 B9 B10 B3 -100.67(11)
B8 B9 B10 B3 -63.61(13)
B5 B9 B10 B4 -37.48(10)
B12 B9 B10 B4 -138.16(10)
B8 B9 B10 B4 -101.10(11)
B4 B9 B10 B11 100.94(11)
B5 B9 B10 B11 63.46(13)
B12 B9 B10 B11 -37.22(10)
B8 B9 B10 B11 -0.15(14)
B4 B9 B10 B12 138.16(10)
B5 B9 B10 B12 100.68(11)
B8 B9 B10 B12 37.06(10)
C1 C2 B11 B3 38.66(9)
B7 C2 B11 B3 142.76(10)
B6 C2 B11 B3 106.55(10)
P C2 B11 B3 -95.10(10)
C1 C2 B11 B12 -63.50(12)
B7 C2 B11 B12 40.61(9)
B3 C2 B11 B12 -102.16(10)
B6 C2 B11 B12 4.39(13)
P C2 B11 B12 162.74(9)
C1 C2 B11 B7 -104.11(11)
B3 C2 B11 B7 -142.76(10)
B6 C2 B11 B7 -36.21(10)
P C2 B11 B7 122.14(11)
C1 C2 B11 B10 -1.14(13)
B7 C2 B11 B10 102.96(11)
B3 C2 B11 B10 -39.80(9)
B6 C2 B11 B10 66.75(12)
P C2 B11 B10 -134.90(9)
C1 B3 B11 C2 -34.08(8)
B10 B3 B11 C2 -133.65(10)
B4 B3 B11 C2 -95.13(10)
C2 B3 B11 B12 96.29(10)
C1 B3 B11 B12 62.21(11)
B10 B3 B11 B12 -37.36(9)
B4 B3 B11 B12 1.16(13)
C2 B3 B11 B7 32.88(9)
C1 B3 B11 B7 -1.20(12)
B10 B3 B11 B7 -100.77(11)
B4 B3 B11 B7 -62.25(12)
C2 B3 B11 B10 133.65(10)
C1 B3 B11 B10 99.57(10)
B4 B3 B11 B10 38.52(9)
B6 B7 B11 C2 33.50(9)
B12 B7 B11 C2 133.19(10)
B8 B7 B11 C2 96.01(11)
C2 B7 B11 B3 -33.30(9)
B6 B7 B11 B3 0.20(13)
B12 B7 B11 B3 99.89(11)
B8 B7 B11 B3 62.71(13)
C2 B7 B11 B12 -133.19(10)
B6 B7 B11 B12 -99.69(11)
B8 B7 B11 B12 -37.18(10)
C2 B7 B11 B10 -95.83(11)
B6 B7 B11 B10 -62.32(13)
B12 B7 B11 B10 37.36(10)
B8 B7 B11 B10 0.18(13)
B3 B10 B11 C2 40.00(9)
B4 B10 B11 C2 1.91(13)
B9 B10 B11 C2 -60.94(13)
B12 B10 B11 C2 -98.18(10)
B4 B10 B11 B3 -38.09(10)
B9 B10 B11 B3 -100.94(11)
B12 B10 B11 B3 -138.17(10)
B3 B10 B11 B12 138.17(10)
B4 B10 B11 B12 100.08(11)
B9 B10 B11 B12 37.23(10)
B3 B10 B11 B7 100.92(11)
B4 B10 B11 B7 62.83(13)
B9 B10 B11 B7 -0.02(14)
B12 B10 B11 B7 -37.25(10)
C2 B11 B12 B9 61.20(12)
B3 B11 B12 B9 -0.66(13)
B7 B11 B12 B9 100.97(11)
B10 B11 B12 B9 -37.47(10)
C2 B11 B12 B7 -39.77(9)
B3 B11 B12 B7 -101.63(11)
B10 B11 B12 B7 -138.44(10)
C2 B11 B12 B8 -2.40(13)
B3 B11 B12 B8 -64.26(12)
B7 B11 B12 B8 37.37(10)
B10 B11 B12 B8 -101.06(11)
C2 B11 B12 B10 98.67(11)
B3 B11 B12 B10 36.81(9)
B7 B11 B12 B10 138.44(10)
B4 B9 B12 B11 -0.08(13)
B5 B9 B12 B11 -64.25(13)
B8 B9 B12 B11 -101.24(11)
B10 B9 B12 B11 37.49(10)
B4 B9 B12 B7 63.52(13)
B5 B9 B12 B7 -0.65(14)
B8 B9 B12 B7 -37.65(10)
B10 B9 B12 B7 101.08(11)
B4 B9 B12 B8 101.17(11)
B5 B9 B12 B8 37.00(10)
B10 B9 B12 B8 138.73(10)
B4 B9 B12 B10 -37.57(9)
B5 B9 B12 B10 -101.74(11)
B8 B9 B12 B10 -138.73(10)
C2 B7 B12 B11 39.89(9)
B6 B7 B12 B11 102.07(11)
B8 B7 B12 B11 138.38(11)
C2 B7 B12 B9 -60.87(12)
B6 B7 B12 B9 1.31(13)
B11 B7 B12 B9 -100.76(11)
B8 B7 B12 B9 37.62(10)
C2 B7 B12 B8 -98.49(11)
B6 B7 B12 B8 -36.31(10)
B11 B7 B12 B8 -138.38(11)
C2 B7 B12 B10 2.64(12)
B6 B7 B12 B10 64.81(12)
B11 B7 B12 B10 -37.25(10)
B8 B7 B12 B10 101.12(11)
B6 B8 B12 B11 -0.20(14)
B5 B8 B12 B11 63.70(13)
B9 B8 B12 B11 100.62(11)
B7 B8 B12 B11 -37.36(10)
B6 B8 B12 B9 -100.83(11)
B5 B8 B12 B9 -36.92(10)
B7 B8 B12 B9 -137.99(11)
B6 B8 B12 B7 37.16(10)
B5 B8 B12 B7 101.06(11)
B9 B8 B12 B7 137.99(11)
B6 B8 B12 B10 -63.83(12)
B5 B8 B12 B10 0.08(13)
B9 B8 B12 B10 37.00(10)
B7 B8 B12 B10 -100.99(11)
B3 B10 B12 B11 -37.42(9)
B4 B10 B12 B11 -101.01(11)
B9 B10 B12 B11 -138.07(10)
B3 B10 B12 B9 100.65(11)
B4 B10 B12 B9 37.07(9)
B11 B10 B12 B9 138.07(10)
B3 B10 B12 B7 -0.13(13)
B4 B10 B12 B7 -63.71(12)
B9 B10 B12 B7 -100.78(11)
B11 B10 B12 B7 37.29(9)
B3 B10 B12 B8 63.61(12)
B4 B10 B12 B8 0.03(13)
B9 B10 B12 B8 -37.04(9)
B11 B10 B12 B8 101.03(11)
